data_2310131
loop_
_publ_author_name
'L\"ubben, Jens'
'Volkmann, Christian'
'Grabowsky, Simon'
'Edwards, Alison'
'Morgenroth, Wolfgang'
'Fabbiani, Francesca P. A.'
'Sheldrick, George M.'
'Dittrich, Birger'

_publ_section_title
;
 On the temperature dependence of H-<i>U</i>~iso~ in the riding hydrogen
 model
;
_journal_issue 4
_journal_name_full 'Acta Crystallographica Section A'
_journal_page_first 309
_journal_page_last 316
_journal_paper_doi 10.1107/S2053273314010626
_journal_volume 70
_journal_year 2014
_chemical_absolute_configuration syn
_chemical_formula_moiety 'C7 H11 N O4,H2 O'
_chemical_formula_sum 'C7 H13 N O5'
_chemical_formula_weight 191.18
_space_group_crystal_system orthorhombic
_space_group_IT_number 19
_space_group_name_Hall 'P 2ac 2ab'
_space_group_name_H-M_alt 'P 21 21 21'
_symmetry_space_group_name_Hall 'P 2ac 2ab'
_symmetry_space_group_name_H-M 'P 21 21 21'
_atom_sites_solution_hydrogens mixed
_atom_type_scat_source 'Dittrich et al, (2013)'
_audit_conform_dict_location ftp://ftp.iucr.org/pub/cif_core.dic
_audit_conform_dict_name cif_core.dic
_audit_conform_dict_version 2.3
_audit_creation_date '04-Mar-03 T17:16:16-00:00'
_audit_creation_method 'XD routine XDCIF'
_cell_angle_alpha 90
_cell_angle_beta 90
_cell_angle_gamma 90
_cell_formula_units_Z 4
_cell_length_a 9.853(4)
_cell_length_b 9.251(5)
_cell_length_c 10.145(2)
_cell_measurement_temperature 30(2)
_cell_volume 924.7(7)
_computing_molecular_graphics 'H"ubschle, (2011)'
_computing_publication_material 'L"ubben, (to be published)'
_computing_structure_refinement
;
Dittrich et al, (2013)
Volkov et al, (2006)
;
_diffrn_ambient_temperature 30(2)
_diffrn_measured_fraction_theta_full 0.999
_diffrn_measured_fraction_theta_max 0.996
_diffrn_radiation_type synchrotron
_diffrn_radiation_wavelength 0.5166
_diffrn_reflns_av_R_equivalents 0.0381
_diffrn_reflns_av_unetI/netI 0.0405
_diffrn_reflns_limit_h_max 19
_diffrn_reflns_limit_h_min -20
_diffrn_reflns_limit_k_max 18
_diffrn_reflns_limit_k_min -17
_diffrn_reflns_limit_l_max 19
_diffrn_reflns_limit_l_min -20
_diffrn_reflns_number 25178
_diffrn_reflns_point_group_measured_fraction_full 0.999
_diffrn_reflns_point_group_measured_fraction_max 0.995
_diffrn_reflns_theta_full 18.057
_diffrn_reflns_theta_max 31.877
_diffrn_reflns_theta_min 2.094
_exptl_absorpt_coefficient_mu 0.061
_exptl_absorpt_correction_type none
_exptl_crystal_density_diffrn 1.373
_exptl_crystal_F_000 408
_exptl_crystal_size_max 0.34
_exptl_crystal_size_mid 0.28
_exptl_crystal_size_min 0.28
_refine_diff_density_max 0.318
_refine_diff_density_min -0.219
_refine_diff_density_rms 0.058
_refine_ls_extinction_method none
_refine_ls_goodness_of_fit_ref 1.442
_refine_ls_hydrogen_treatment refU
_refine_ls_matrix_type full
_refine_ls_number_parameters 131
_refine_ls_number_reflns 7262
_refine_ls_number_restraints 0
_refine_ls_R_factor_all 0.032
_refine_ls_R_factor_gt 0.028
_refine_ls_shift/su_max 0
_refine_ls_structure_factor_coef Fsqd
_refine_ls_weighting_details
;
calc w2 = q/[s^2^(Fo^2^) + (0.04 
P)^2^ + 0.03 P + 0.00 
+ 0.00 sin(th)] where P = 
(0.3333 Fo^2^ + 0.6667 Fc^2^) q 
= 1.0 
;
_refine_ls_weighting_scheme calc
_refine_ls_wR_factor_ref 0.066
_reflns_number_gt 7578
_reflns_number_total 8245
_reflns_threshold_expression 'I > 2\s(I)'
_cod_data_source_file kx5033sup1.cf
_cod_data_source_block 30K
_cod_depositor_comments
;Adding full bibliography for 2310130--2310141.cif.

The following automatic conversions were performed:

data name '_iucr_refine_instruction_details' was replaced with
'_iucr_refine_instructions_details' as specified in the replacement
file 'data/replacement-values/replacement_tags.lst'.

Automatic conversion script
Id: cif_correct_tags 9268 2022-04-12 08:56:07Z antanas 
;
_cod_database_code 2310131

loop_
_publ_contact_author
'Jens L\"ubben'
'Birger Dittrich'

loop_
_space_group_symop_operation_xyz
'x, y, z'
'-x+1/2, -y, z+1/2'
'x+1/2, -y+1/2, -z'
'-x, y+1/2, -z+1/2'

loop_
_atom_local_axes_atom0
_atom_local_axes_ax1
_atom_local_axes_atom1
_atom_local_axes_atom2
_atom_local_axes_ax2
C(1) Z O(1) O(2) Y
C(1) X O(2) H(1) Y
C(6) Z O(3) N(1) X
C(4) X O(4) H(2) Y
DUM1 Z O(5) H(13) Y
C(6) X N(1) C(2) Y
O(1) X C(1) O(2) Y
N(1) X C(2) H(3) Y
DUM2 Z C(3) C(4) Y
O(4) X C(4) C(3) Y
N(1) X C(5) C(4) Y
O(3) X C(6) N(1) Y
C(6) Z C(7) H(9) X
O(2) Z H(1) C(1) Y
O(4) Z H(2) C(4) Y
C(2) Z H(3) N(1) Y
C(3) Z H(4) C(4) Y
C(3) Z H(5) C(4) Y
C(4) Z H(6) O(4) Y
C(5) Z H(7) N(1) Y
C(5) Z H(8) N(1) Y
C(7) Z H(9) C(6) Y
C(7) Z H(10) C(6) Y
C(7) Z H(11) C(6) Y
O(5) Z H(12) H(13) Y
O(5) Z H(13) H(12) Y

loop_
_atom_site_label
_atom_site_type_symbol
_atom_site_fract_x
_atom_site_fract_y
_atom_site_fract_z
_atom_site_U_iso_or_equiv
_atom_site_adp_type
_atom_site_occupancy
_atom_site_symmetry_multiplicity
O(1) O 0.57872(3) 1.11458(3) 0.77171(3) 0.008 Uani 1 4
O(2) O 0.79412(3) 1.11865(3) 0.84035(3) 0.007 Uani 1 4
O(3) O 0.84069(3) 1.20549(3) 0.55082(3) 0.007 Uani 1 4
O(4) O 0.78354(3) 0.69400(3) 0.51505(3) 0.007 Uani 1 4
O(5) O 0.90008(4) 0.45962(3) 0.43048(4) 0.012 Uani 1 4
N(1) N 0.87822(3) 0.97790(3) 0.61456(3) 0.005 Uani 1 4
C(1) C 0.69679(3) 1.07608(4) 0.76130(3) 0.005 Uani 1 4
C(2) C 0.73845(3) 0.96431(4) 0.66005(3) 0.005 Uani 1 4
C(3) C 0.73466(4) 0.81107(4) 0.71973(4) 0.007 Uani 1 4
C(4) C 0.84123(4) 0.73017(4) 0.63953(3) 0.006 Uani 1 4
C(5) C 0.95430(4) 0.84211(4) 0.62491(4) 0.007 Uani 1 4
C(6) C 0.91994(3) 1.10144(4) 0.55820(3) 0.005 Uani 1 4
C(7) C 1.06211(4) 1.10715(4) 0.50526(4) 0.009 Uani 1 4
H(1) H 0.75767 1.18278 0.90588 0.023(3) Uiso 1 4
H(2) H 0.83095 0.61272 0.47825 0.021(2) Uiso 1 4
H(3) H 0.66927 0.96962 0.57496 0.018(2) Uiso 1 4
H(4) H 0.76104 0.81281 0.82445 0.017(2) Uiso 1 4
H(5) H 0.63438 0.76204 0.70793 0.022(2) Uiso 1 4
H(6) H 0.87698 0.63339 0.69172 0.020(2) Uiso 1 4
H(7) H 1.02150 0.84234 0.71141 0.024(3) Uiso 1 4
H(8) H 1.01502 0.82211 0.53585 0.017(2) Uiso 1 4
H(9) H 1.13257 1.06822 0.58030 0.030(3) Uiso 1 4
H(10) H 1.08757 1.21837 0.47929 0.030(3) Uiso 1 4
H(11) H 1.06959 1.03893 0.41780 0.030(3) Uiso 1 4
H(12) H 0.88244 0.36853 0.47285 0.025(2) Uiso 1 4
H(13) H 0.95559 0.43947 0.35470 0.023(2) Uiso 1 4

loop_
_atom_site_aniso_label
_atom_site_aniso_U_11
_atom_site_aniso_U_22
_atom_site_aniso_U_33
_atom_site_aniso_U_23
_atom_site_aniso_U_13
_atom_site_aniso_U_12
O(1) 0.00535(9) 0.01058(10) 0.00806(10) -0.00331(9) -0.00033(7) 0.00208(8)
O(2) 0.00682(9) 0.00808(10) 0.00575(9) -0.00120(8) -0.00065(7) -0.00014(8)
O(3) 0.00757(9) 0.00532(9) 0.00929(10) 0.00218(8) 0.00122(8) 0.00120(8)
O(4) 0.00949(10) 0.00569(9) 0.00553(9) -0.00017(7) -0.00044(7) 0.00043(8)
O(5) 0.01497(12) 0.00648(10) 0.01451(12) -0.00002(9) 0.00673(10) 0.00110(9)
N(1) 0.00529(9) 0.00437(9) 0.00610(10) 0.00056(8) 0.00101(8) 0.00049(8)
C(1) 0.00522(10) 0.00549(10) 0.00456(10) -0.00056(9) 0.00024(8) 0.00055(9)
C(2) 0.00570(10) 0.00523(10) 0.00445(10) -0.00029(9) 0.00069(8) -0.00008(9)
C(3) 0.01018(12) 0.00532(11) 0.00607(11) 0.00039(9) 0.00246(9) -0.00019(10)
C(4) 0.00884(12) 0.00470(10) 0.00523(10) 0.00041(9) 0.00000(9) 0.00071(9)
C(5) 0.00641(11) 0.00575(11) 0.00866(12) 0.00016(10) -0.00043(9) 0.00153(9)
C(6) 0.00551(10) 0.00501(11) 0.00549(10) 0.00042(8) 0.00071(8) -0.00004(8)
C(7) 0.00609(11) 0.00997(13) 0.01006(13) -0.00009(11) 0.00198(10) -0.00137(10)

loop_
_geom_angle_atom_site_label_1
_geom_angle_atom_site_label_2
_geom_angle_atom_site_label_3
_geom_angle
_geom_angle_site_symmetry_1
_geom_angle_site_symmetry_2
_geom_angle_site_symmetry_3
_geom_angle_publ_flag
C(2) N(1) C(5) 112.73(3) 1_555 1_555 1_555 yes
C(2) N(1) C(6) 119.84(3) 1_555 1_555 1_555 yes
C(5) N(1) C(6) 127.10(3) 1_555 1_555 1_555 yes
O(1) C(1) O(2) 123.81(3) 1_555 1_555 1_555 yes
O(1) C(1) C(2) 121.07(3) 1_555 1_555 1_555 yes
O(2) C(1) C(2) 114.95(3) 1_555 1_555 1_555 yes
N(1) C(2) C(1) 114.33(3) 1_555 1_555 1_555 yes
O(4) C(4) C(3) 108.27(3) 1_555 1_555 1_555 yes
O(4) C(4) C(5) 111.35(3) 1_555 1_555 1_555 yes
C(3) C(4) C(5) 102.78(3) 1_555 1_555 1_555 yes
N(1) C(5) C(4) 102.40(3) 1_555 1_555 1_555 yes
O(3) C(6) N(1) 119.54(3) 1_555 1_555 1_555 yes
O(3) C(6) C(7) 122.55(3) 1_555 1_555 1_555 yes
N(1) C(6) C(7) 117.91(3) 1_555 1_555 1_555 yes

loop_
_geom_bond_atom_site_label_1
_geom_bond_atom_site_label_2
_geom_bond_distance
_geom_bond_site_symmetry_1
_geom_bond_site_symmetry_2
_geom_bond_publ_flag
O(1) C(1) 1.2213(4) 1_555 1_555 yes
O(2) C(1) 1.3107(4) 1_555 1_555 yes
O(2) H(1) 0.9607 1_555 1_555 yes
O(3) C(6) 1.2418(4) 1_555 1_555 yes
O(4) C(4) 1.4247(4) 1_555 1_555 yes
O(4) H(2) 0.9607 1_555 1_555 yes
O(5) H(12) 0.9618 1_555 1_555 yes
O(5) H(13) 0.9618 1_555 1_555 yes
N(1) C(2) 1.4578(4) 1_555 1_555 yes
N(1) C(5) 1.4666(5) 1_555 1_555 yes
N(1) C(6) 1.3424(5) 1_555 1_555 yes
C(1) C(2) 1.5142(5) 1_555 1_555 yes
C(2) H(3) 1.1010 1_555 1_555 yes
C(3) C(4) 1.5247(5) 1_555 1_555 yes
C(3) H(4) 1.0937 1_555 1_555 yes
C(3) H(5) 1.0937 1_555 1_555 yes
C(4) C(5) 1.5283(5) 1_555 1_555 yes
C(4) H(6) 1.0982 1_555 1_555 yes
C(5) H(7) 1.0993 1_555 1_555 yes
C(5) H(8) 1.0993 1_555 1_555 yes
C(6) C(7) 1.5011(5) 1_555 1_555 yes
C(7) H(9) 1.0914 1_555 1_555 yes
C(7) H(10) 1.0914 1_555 1_555 yes
C(7) H(11) 1.0914 1_555 1_555 yes
